data_7202910
loop_
_publ_author_name
'Yoshizawa, Kazuhiro'
'Toyota, Shinji'
'Toda, Fumio'
'Kato, Masako'
'Cs\"oregh, Ingeborg'

_publ_section_title
;
 A new organic zeolite created by molecular aggregation of
 1,1-bis(3,4-dihydroxyphenyl)cyclohexane in the solid state
;
_journal_issue 9
_journal_name_full CrystEngComm
_journal_page_first 786
_journal_paper_doi 10.1039/b705163h
_journal_volume 9
_journal_year 2007
_chemical_formula_moiety '(C18 H20 O4),(C6 H6)'
_chemical_formula_sum 'C24 H26 O4'
_chemical_formula_weight 378.45
_chemical_name_common '1,1-bis(cathecolyl)cyclohexane.benzene (1:1) complex'
_chemical_name_systematic
;
1,1-bis(cathecolyl)cyclohexane.benzene (1:1) complex
;
_space_group_IT_number 14
_symmetry_cell_setting monoclinic
_symmetry_space_group_name_Hall '-P 2yab'
_symmetry_space_group_name_H-M 'P 1 21/a 1'
_atom_sites_solution_hydrogens geom
_atom_sites_solution_primary direct
_atom_sites_solution_secondary difmap
_audit_creation_method
;
from SHELXL-97 and manual editing
;
_cell_angle_alpha 90.00
_cell_angle_beta 110.90(2)
_cell_angle_gamma 90.00
_cell_formula_units_Z 4
_cell_length_a 10.146(2)
_cell_length_b 17.455(2)
_cell_length_c 12.088(2)
_cell_measurement_temperature 298(2)
_cell_volume 1999.9(6)
_computing_cell_refinement 'STOE & CIE GmbH 1997 (Publications 4805-014)'
_computing_data_collection 'STOE & CIE GmbH 1997 (Publications 4805-014)'
_computing_data_reduction 'STOE & CIE GmbH 1997 (Publications 4805-014)'
_computing_molecular_graphics 'SHELXTL/XP (Sheldrick, 1990)'
_computing_publication_material
;
SHELXL-97 (Sheldrick, 1997) and PLATON (Spek, 2003)
;
_computing_structure_refinement 'SHELXL-97 (Sheldrick, 1997)'
_computing_structure_solution 'SHELXS-97 (Sheldrick, 1990)'
_diffrn_ambient_temperature 298(2)
_diffrn_measured_fraction_theta_full 0.983
_diffrn_measured_fraction_theta_max 0.983
_diffrn_measurement_device_type 'STOE IPDS'
_diffrn_measurement_method 'area detector scans (phi)'
_diffrn_radiation_monochromator graphite
_diffrn_radiation_source 'fine-focus sealed tube'
_diffrn_radiation_type MoK\a
_diffrn_radiation_wavelength 0.71073
_diffrn_reflns_av_R_equivalents 0.1034
_diffrn_reflns_av_sigmaI/netI 0.0789
_diffrn_reflns_limit_h_max 12
_diffrn_reflns_limit_h_min -12
_diffrn_reflns_limit_k_max 21
_diffrn_reflns_limit_k_min -21
_diffrn_reflns_limit_l_max 14
_diffrn_reflns_limit_l_min -14
_diffrn_reflns_number 14887
_diffrn_reflns_theta_full 25.94
_diffrn_reflns_theta_max 25.94
_diffrn_reflns_theta_min 2.15
_diffrn_standards_number 5000
_exptl_absorpt_coefficient_mu 0.084
_exptl_absorpt_correction_type none
_exptl_crystal_colour colorless
_exptl_crystal_density_diffrn 1.257
_exptl_crystal_density_method 'not measured'
_exptl_crystal_description needle
_exptl_crystal_F_000 808
_exptl_crystal_size_max 0.30
_exptl_crystal_size_mid 0.21
_exptl_crystal_size_min 0.13
_refine_diff_density_max 0.261
_refine_diff_density_min -0.192
_refine_diff_density_rms 0.048
_refine_ls_extinction_method none
_refine_ls_goodness_of_fit_ref 0.937
_refine_ls_hydrogen_treatment refU
_refine_ls_matrix_type full
_refine_ls_number_parameters 292
_refine_ls_number_reflns 3837
_refine_ls_number_restraints 0
_refine_ls_restrained_S_all 0.937
_refine_ls_R_factor_all 0.0915
_refine_ls_R_factor_gt 0.0532
_refine_ls_shift/su_max 0.000
_refine_ls_shift/su_mean 0.000
_refine_ls_structure_factor_coef Fsqd
_refine_ls_weighting_details 'calc w=1/[\s^2^(Fo^2^)+(0.0855P)^2^+0.0000P] where P=(Fo^2^+2Fc^2^)/3'
_refine_ls_weighting_scheme calc
_refine_ls_wR_factor_gt 0.1282
_refine_ls_wR_factor_ref 0.1452
_reflns_number_gt 2294
_reflns_number_total 3837
_reflns_threshold_expression >2sigma(I)
_cod_data_source_file b705163h.txt
_cod_data_source_block bccb
_cod_depositor_comments
;
The following automatic conversions were performed:
'_symmetry_cell_setting' value 'Monoclinic' changed to 'monoclinic'
according to '/home/saulius/struct/CIF-dictionaries/cif_core.dic'
dictionary named 'cif_core.dic' version 2.4.1 from
2010-06-29.

'_refine_ls_hydrogen_treatment' value 'refu' changed to
'refU' according to '/home/saulius/struct/CIF-dictionaries/cif_core.dic'
dictionary named 'cif_core.dic' version 2.4.1 from 2010-06-29.

Automatic conversion script
Id: cif_fix_enum 1527 2010-12-29 10:47:43Z saulius 
;
_cod_original_sg_symbol_H-M 'P 2(1)/a'
_cod_database_code 7202910

loop_
_symmetry_equiv_pos_as_xyz
'x, y, z'
'-x+1/2, y+1/2, -z'
'-x, -y, -z'
'x-1/2, -y-1/2, z'

loop_
_atom_site_label
_atom_site_type_symbol
_atom_site_fract_x
_atom_site_fract_y
_atom_site_fract_z
_atom_site_U_iso_or_equiv
_atom_site_adp_type
_atom_site_occupancy
_atom_site_symmetry_multiplicity
_atom_site_calc_flag
_atom_site_refinement_flags
_atom_site_disorder_assembly
_atom_site_disorder_group
O1 O 1.08313(14) 0.27576(8) 1.16238(11) 0.0461(4) Uani 1 1 d . . .
H1O1 H 1.1757 0.2890 1.1612 0.071(7) Uiso 1 1 d R . .
O2 O 0.85579(14) 0.19453(8) 1.17080(11) 0.0473(4) Uani 1 1 d . . .
H1O2 H 0.9323 0.2115 1.2461 0.098(10) Uiso 1 1 d R . .
C1 C 1.01558(19) 0.22538(11) 1.07057(15) 0.0368(4) Uani 1 1 d . . .
C2 C 0.90201(18) 0.18458(11) 1.07728(15) 0.0354(4) Uani 1 1 d . . .
C3 C 0.83212(18) 0.13261(11) 0.98917(15) 0.0356(4) Uani 1 1 d . . .
H3 H 0.7570 0.1048 0.9956 0.043(5) Uiso 1 1 calc R . .
C4 C 0.87153(18) 0.12109(10) 0.89159(14) 0.0338(4) Uani 1 1 d . . .
C5 C 0.9842(2) 0.16427(12) 0.88579(17) 0.0464(5) Uani 1 1 d . . .
H5 H 1.0120 0.1586 0.8208 0.064(7) Uiso 1 1 calc R . .
C6 C 1.0559(2) 0.21531(13) 0.97407(17) 0.0474(5) Uani 1 1 d . . .
H6 H 1.1316 0.2430 0.9684 0.064(7) Uiso 1 1 calc R . .
O7 O 0.48906(14) 0.26105(8) 0.40486(11) 0.0445(4) Uani 1 1 d . . .
H1O7 H 0.4124 0.2845 0.4195 0.086(9) Uiso 1 1 d R . .
O8 O 0.72942(13) 0.19097(8) 0.40625(11) 0.0438(4) Uani 1 1 d . . .
H1O8 H 0.6564 0.2022 0.3314 0.079(8) Uiso 1 1 d R . .
C7 C 0.55742(18) 0.21241(10) 0.49805(15) 0.0350(4) Uani 1 1 d . . .
C8 C 0.68012(18) 0.17776(11) 0.49770(15) 0.0338(4) Uani 1 1 d . . .
C9 C 0.75602(18) 0.12983(10) 0.58966(15) 0.0349(4) Uani 1 1 d . . .
H9 H 0.8388 0.1074 0.5887 0.040(5) Uiso 1 1 calc R . .
C10 C 0.71071(17) 0.11452(10) 0.68380(15) 0.0330(4) Uani 1 1 d . . .
C11 C 0.5869(2) 0.14958(12) 0.68125(16) 0.0423(5) Uani 1 1 d . . .
H11 H 0.5538 0.1404 0.7425 0.055(6) Uiso 1 1 calc R . .
C12 C 0.5114(2) 0.19784(12) 0.58990(16) 0.0436(5) Uani 1 1 d . . .
H12 H 0.4289 0.2206 0.5907 0.054(6) Uiso 1 1 calc R . .
C13 C 0.79558(18) 0.06439(11) 0.79083(15) 0.0358(4) Uani 1 1 d . . .
C14 C 0.6965(2) 0.01068(11) 0.82602(17) 0.0451(5) Uani 1 1 d . . .
H14A H 0.7495 -0.0140 0.9006 0.051(6) Uiso 1 1 calc R . .
H14B H 0.6224 0.0409 0.8379 0.053(6) Uiso 1 1 calc R . .
C15 C 0.6292(3) -0.05091(13) 0.7327(2) 0.0581(6) Uani 1 1 d . . .
H15A H 0.5693 -0.0835 0.7596 0.061(7) Uiso 1 1 calc R . .
H15B H 0.5707 -0.0267 0.6594 0.067(7) Uiso 1 1 calc R . .
C16 C 0.7413(3) -0.09930(13) 0.7102(2) 0.0685(7) Uani 1 1 d . . .
H16A H 0.7926 -0.1282 0.7810 0.084(9) Uiso 1 1 calc R . .
H16B H 0.6965 -0.1355 0.6470 0.084(8) Uiso 1 1 calc R . .
C17 C 0.8434(3) -0.04976(13) 0.6763(2) 0.0587(6) Uani 1 1 d . . .
H17A H 0.7946 -0.0269 0.5994 0.062(7) Uiso 1 1 calc R . .
H17B H 0.9189 -0.0815 0.6700 0.063(7) Uiso 1 1 calc R . .
C18 C 0.9065(2) 0.01357(11) 0.76685(16) 0.0445(5) Uani 1 1 d . . .
H18A H 0.9661 0.0457 0.7388 0.040(5) Uiso 1 1 calc R . .
H18B H 0.9658 -0.0096 0.8408 0.048(6) Uiso 1 1 calc R . .
C1B C 0.2633(7) 0.1473(2) 0.7505(9) 0.084(2) Uani 0.894(16) 1 d P . .
H1B H 0.2599 0.2006 0.7476 0.151(18) Uiso 0.894(16) 1 d PR . .
C2B C 0.2095(4) 0.1041(4) 0.6531(6) 0.0874(17) Uani 0.894(16) 1 d P . .
H2B H 0.1671 0.1290 0.5810 0.136(16) Uiso 0.894(16) 1 d PR . .
C3B C 0.2189(6) 0.0262(4) 0.6616(4) 0.0983(19) Uani 0.894(16) 1 d P . .
H3B H 0.1799 -0.0021 0.5924 0.138(17) Uiso 0.894(16) 1 d PR . .
C4B C 0.2777(7) -0.0068(3) 0.7666(7) 0.098(3) Uani 0.894(16) 1 d P . .
H4B H 0.2811 -0.0601 0.7695 0.090(11) Uiso 0.894(16) 1 d PR . .
C5B C 0.3314(6) 0.0348(6) 0.8664(5) 0.098(2) Uani 0.894(16) 1 d P . .
H5B H 0.3738 0.0099 0.9385 0.118(14) Uiso 0.894(16) 1 d PR . .
C6B C 0.3255(7) 0.1133(6) 0.8601(7) 0.096(2) Uani 0.894(16) 1 d P . .
H6B H 0.3645 0.1416 0.9293 0.132(16) Uiso 0.894(16) 1 d PR . .
C1'B C 0.220(2) 0.1309(17) 0.707(4) 0.040(9) Uiso 0.106(16) 1 d PG . .
C2'B C 0.205(3) 0.056(2) 0.665(2) 0.054(11) Uiso 0.106(16) 1 d PG . .
C3'B C 0.269(4) -0.0038(14) 0.741(4) 0.064(16) Uiso 0.106(16) 1 d PG . .
C4'B C 0.349(4) 0.0112(16) 0.859(3) 0.072(15) Uiso 0.106(16) 1 d PG . .
C5'B C 0.364(4) 0.086(2) 0.901(2) 0.089(16) Uiso 0.106(16) 1 d PG . .
C6'B C 0.300(3) 0.1459(12) 0.825(4) 0.048(9) Uiso 0.106(16) 1 d PG . .

loop_
_atom_site_aniso_label
_atom_site_aniso_U_11
_atom_site_aniso_U_22
_atom_site_aniso_U_33
_atom_site_aniso_U_23
_atom_site_aniso_U_13
_atom_site_aniso_U_12
O1 0.0459(8) 0.0545(9) 0.0390(7) -0.0118(6) 0.0164(6) -0.0101(6)
O2 0.0427(8) 0.0686(10) 0.0354(7) -0.0117(6) 0.0200(6) -0.0069(7)
C1 0.0359(10) 0.0417(10) 0.0299(9) -0.0007(7) 0.0082(8) 0.0006(8)
C2 0.0336(9) 0.0446(11) 0.0288(9) 0.0013(8) 0.0120(7) 0.0043(8)
C3 0.0322(9) 0.0423(11) 0.0328(9) 0.0012(8) 0.0122(8) -0.0022(8)
C4 0.0325(9) 0.0368(10) 0.0312(9) 0.0035(7) 0.0102(7) 0.0021(8)
C5 0.0455(11) 0.0625(13) 0.0357(10) -0.0075(9) 0.0201(9) -0.0096(10)
C6 0.0451(11) 0.0602(13) 0.0407(11) -0.0063(9) 0.0199(9) -0.0168(10)
O7 0.0438(8) 0.0540(8) 0.0367(7) 0.0125(6) 0.0156(6) 0.0124(7)
O8 0.0383(7) 0.0623(9) 0.0339(7) 0.0090(6) 0.0166(6) 0.0018(6)
C7 0.0347(9) 0.0391(10) 0.0288(9) 0.0018(7) 0.0082(7) 0.0005(8)
C8 0.0331(9) 0.0397(10) 0.0304(9) -0.0023(7) 0.0134(7) -0.0050(8)
C9 0.0315(9) 0.0391(10) 0.0345(9) -0.0020(8) 0.0121(8) 0.0017(8)
C10 0.0337(9) 0.0343(9) 0.0304(9) -0.0012(7) 0.0106(7) -0.0012(7)
C11 0.0414(10) 0.0546(12) 0.0359(10) 0.0080(9) 0.0198(8) 0.0077(9)
C12 0.0393(10) 0.0566(12) 0.0391(10) 0.0070(9) 0.0188(9) 0.0145(9)
C13 0.0371(9) 0.0385(10) 0.0305(9) 0.0000(7) 0.0105(7) 0.0003(8)
C14 0.0490(11) 0.0416(11) 0.0420(10) 0.0057(9) 0.0129(9) -0.0047(9)
C15 0.0645(14) 0.0441(12) 0.0588(14) -0.0004(10) 0.0133(12) -0.0149(11)
C16 0.0872(17) 0.0397(12) 0.0662(15) -0.0058(12) 0.0123(14) -0.0001(12)
C17 0.0722(15) 0.0441(12) 0.0554(13) -0.0079(10) 0.0175(12) 0.0163(12)
C18 0.0493(11) 0.0418(11) 0.0392(10) 0.0015(9) 0.0116(9) 0.0100(9)
C1B 0.074(3) 0.062(2) 0.133(8) -0.005(3) 0.058(4) -0.002(2)
C2B 0.093(2) 0.097(4) 0.082(4) 0.018(3) 0.043(2) 0.000(2)
C3B 0.142(4) 0.082(3) 0.101(4) -0.016(3) 0.081(4) -0.014(3)
C4B 0.125(6) 0.065(3) 0.137(6) 0.021(3) 0.086(5) 0.014(2)
C5B 0.075(3) 0.139(6) 0.091(3) 0.046(4) 0.043(3) 0.010(4)
C6B 0.073(3) 0.134(5) 0.093(4) -0.031(5) 0.046(3) -0.023(4)

loop_
_atom_type_symbol
_atom_type_description
_atom_type_scat_dispersion_real
_atom_type_scat_dispersion_imag
_atom_type_scat_source
C C 0.0033 0.0016 'International Tables Vol C Tables 4.2.6.8 and 6.1.1.4'
H H 0.0000 0.0000 'International Tables Vol C Tables 4.2.6.8 and 6.1.1.4'
O O 0.0106 0.0060 'International Tables Vol C Tables 4.2.6.8 and 6.1.1.4'

loop_
_geom_angle_atom_site_label_1
_geom_angle_atom_site_label_2
_geom_angle_atom_site_label_3
_geom_angle
_geom_angle_site_symmetry_1
_geom_angle_site_symmetry_3
_geom_angle_publ_flag
C1 O1 H1O1 110.0 . . ?
C2 O2 H1O2 113.5 . . ?
C6 C1 C2 119.33(17) . . ?
C6 C1 O1 123.07(17) . . ?
C2 C1 O1 117.60(16) . . ?
O2 C2 C1 121.16(16) . . ?
O2 C2 C3 118.77(17) . . ?
C1 C2 C3 120.07(17) . . ?
C2 C3 C4 121.60(17) . . ?
C2 C3 H3 119.2 . . ?
C4 C3 H3 119.2 . . ?
C3 C4 C5 117.07(17) . . ?
C3 C4 C13 123.27(16) . . ?
C5 C4 C13 119.66(16) . . ?
C6 C5 C4 121.74(18) . . ?
C6 C5 H5 119.1 . . ?
C4 C5 H5 119.1 . . ?
C1 C6 C5 120.16(19) . . ?
C1 C6 H6 119.9 . . ?
C5 C6 H6 119.9 . . ?
C7 O7 H1O7 108.6 . . ?
C8 O8 H1O8 114.1 . . ?
C12 C7 O7 123.78(17) . . ?
C12 C7 C8 119.12(16) . . ?
O7 C7 C8 117.09(16) . . ?
C9 C8 O8 119.03(16) . . ?
C9 C8 C7 120.28(16) . . ?
O8 C8 C7 120.68(16) . . ?
C8 C9 C10 121.27(17) . . ?
C8 C9 H9 119.4 . . ?
C10 C9 H9 119.4 . . ?
C11 C10 C9 117.13(16) . . ?
C11 C10 C13 119.87(16) . . ?
C9 C10 C13 122.93(16) . . ?
C12 C11 C10 121.67(18) . . ?
C12 C11 H11 119.2 . . ?
C10 C11 H11 119.2 . . ?
C7 C12 C11 120.52(18) . . ?
C7 C12 H12 119.7 . . ?
C11 C12 H12 119.7 . . ?
C18 C13 C4 108.97(14) . . ?
C18 C13 C14 107.11(17) . . ?
C4 C13 C14 111.29(15) . . ?
C18 C13 C10 113.28(15) . . ?
C4 C13 C10 105.64(14) . . ?
C14 C13 C10 110.61(14) . . ?
C15 C14 C13 112.76(17) . . ?
C15 C14 H14A 109.0 . . ?
C13 C14 H14A 109.0 . . ?
C15 C14 H14B 109.0 . . ?
C13 C14 H14B 109.0 . . ?
H14A C14 H14B 107.8 . . ?
C16 C15 C14 110.94(19) . . ?
C16 C15 H15A 109.5 . . ?
C14 C15 H15A 109.5 . . ?
C16 C15 H15B 109.5 . . ?
C14 C15 H15B 109.5 . . ?
H15A C15 H15B 108.0 . . ?
C17 C16 C15 111.07(19) . . ?
C17 C16 H16A 109.4 . . ?
C15 C16 H16A 109.4 . . ?
C17 C16 H16B 109.4 . . ?
C15 C16 H16B 109.4 . . ?
H16A C16 H16B 108.0 . . ?
C16 C17 C18 111.8(2) . . ?
C16 C17 H17A 109.3 . . ?
C18 C17 H17A 109.3 . . ?
C16 C17 H17B 109.3 . . ?
C18 C17 H17B 109.3 . . ?
H17A C17 H17B 107.9 . . ?
C17 C18 C13 113.88(17) . . ?
C17 C18 H18A 108.8 . . ?
C13 C18 H18A 108.8 . . ?
C17 C18 H18B 108.8 . . ?
C13 C18 H18B 108.8 . . ?
H18A C18 H18B 107.7 . . ?
C6B C1B C2B 120.3(4) . . ?
C6B C1B H1B 117.6 . . ?
C2B C1B H1B 122.1 . . ?
C3B C2B C1B 119.9(4) . . ?
C3B C2B H2B 122.2 . . ?
C1B C2B H2B 117.9 . . ?
C2B C3B C4B 120.1(4) . . ?
C2B C3B H3B 117.8 . . ?
C4B C3B H3B 122.1 . . ?
C3B C4B C5B 121.5(5) . . ?
C3B C4B H4B 117.9 . . ?
C5B C4B H4B 120.6 . . ?
C4B C5B C6B 119.6(5) . . ?
C4B C5B H5B 119.4 . . ?
C6B C5B H5B 120.9 . . ?
C1B C6B C5B 118.5(4) . . ?
C1B C6B H6B 122.4 . . ?
C5B C6B H6B 119.1 . . ?
C2'B C1'B C6'B 120.0 . . ?
C1'B C2'B C3'B 120.0 . . ?
C4'B C3'B C2'B 120.0 . . ?
C6'B C5'B C4'B 120.0 . . ?
C5'B C6'B C1'B 120.0 . . ?

loop_
_geom_bond_atom_site_label_1
_geom_bond_atom_site_label_2
_geom_bond_distance
_geom_bond_site_symmetry_2
_geom_bond_publ_flag
O1 C1 1.390(2) . ?
O1 H1O1 0.9722 . ?
O2 C2 1.381(2) . ?
O2 H1O2 1.0071 . ?
C1 C6 1.378(3) . ?
C1 C2 1.381(3) . ?
C2 C3 1.386(3) . ?
C3 C4 1.389(2) . ?
C3 H3 0.9300 . ?
C4 C5 1.392(3) . ?
C4 C13 1.545(2) . ?
C5 C6 1.381(3) . ?
C5 H5 0.9300 . ?
C6 H6 0.9300 . ?
O7 C7 1.383(2) . ?
O7 H1O7 0.9499 . ?
O8 C8 1.386(2) . ?
O8 H1O8 0.9625 . ?
C7 C12 1.373(3) . ?
C7 C8 1.385(3) . ?
C8 C9 1.385(3) . ?
C9 C10 1.397(2) . ?
C9 H9 0.9300 . ?
C10 C11 1.388(3) . ?
C10 C13 1.545(2) . ?
C11 C12 1.383(3) . ?
C11 H11 0.9300 . ?
C12 H12 0.9300 . ?
C13 C18 1.539(3) . ?
C13 C14 1.542(3) . ?
C14 C15 1.531(3) . ?
C14 H14A 0.9700 . ?
C14 H14B 0.9700 . ?
C15 C16 1.517(4) . ?
C15 H15A 0.9700 . ?
C15 H15B 0.9700 . ?
C16 C17 1.514(4) . ?
C16 H16A 0.9700 . ?
C16 H16B 0.9700 . ?
C17 C18 1.526(3) . ?
C17 H17A 0.9700 . ?
C17 H17B 0.9700 . ?
C18 H18A 0.9700 . ?
C18 H18B 0.9700 . ?
C1B C6B 1.383(8) . ?
C1B C2B 1.339(7) . ?
C1B H1B 0.9300 . ?
C2B C3B 1.365(7) . ?
C2B H2B 0.9300 . ?
C3B C4B 1.327(7) . ?
C3B H3B 0.9300 . ?
C4B C5B 1.346(7) . ?
C4B H4B 0.9300 . ?
C5B C6B 1.372(9) . ?
C5B H5B 0.9300 . ?
C6B H6B 0.9300 . ?
C1'B C2'B 1.3900 . ?
C1'B C6'B 1.3900 . ?
C2'B C3'B 1.3900 . ?
C3'B C4'B 1.3900 . ?
C4'B C5'B 1.3900 . ?
C5'B C6'B 1.3900 . ?

loop_
_geom_torsion_atom_site_label_1
_geom_torsion_atom_site_label_2
_geom_torsion_atom_site_label_3
_geom_torsion_atom_site_label_4
_geom_torsion
_geom_torsion_site_symmetry_1
_geom_torsion_site_symmetry_2
_geom_torsion_site_symmetry_3
_geom_torsion_site_symmetry_4
_geom_torsion_publ_flag
C6 C1 C2 O2 -178.21(18) . . . . ?
O1 C1 C2 O2 1.1(3) . . . . ?
C6 C1 C2 C3 1.7(3) . . . . ?
O1 C1 C2 C3 -178.95(16) . . . . ?
O2 C2 C3 C4 178.67(16) . . . . ?
C1 C2 C3 C4 -1.3(3) . . . . ?
C2 C3 C4 C5 -0.2(3) . . . . ?
C2 C3 C4 C13 -179.35(16) . . . . ?
C3 C4 C5 C6 1.3(3) . . . . ?
C13 C4 C5 C6 -179.57(18) . . . . ?
C2 C1 C6 C5 -0.7(3) . . . . ?
O1 C1 C6 C5 -179.99(19) . . . . ?
C4 C5 C6 C1 -0.8(3) . . . . ?
C12 C7 C8 C9 -0.8(3) . . . . ?
O7 C7 C8 C9 178.42(16) . . . . ?
C12 C7 C8 O8 179.81(17) . . . . ?
O7 C7 C8 O8 -1.0(2) . . . . ?
O8 C8 C9 C10 -179.86(15) . . . . ?
C7 C8 C9 C10 0.7(3) . . . . ?
C8 C9 C10 C11 -0.2(3) . . . . ?
C8 C9 C10 C13 -177.15(16) . . . . ?
C9 C10 C11 C12 -0.2(3) . . . . ?
C13 C10 C11 C12 176.82(18) . . . . ?
O7 C7 C12 C11 -178.78(18) . . . . ?
C8 C7 C12 C11 0.4(3) . . . . ?
C10 C11 C12 C7 0.1(3) . . . . ?
C3 C4 C13 C18 -130.78(18) . . . . ?
C5 C4 C13 C18 50.1(2) . . . . ?
C3 C4 C13 C14 -12.9(2) . . . . ?
C5 C4 C13 C14 168.00(17) . . . . ?
C3 C4 C13 C10 107.21(18) . . . . ?
C5 C4 C13 C10 -71.9(2) . . . . ?
C11 C10 C13 C18 165.10(17) . . . . ?
C9 C10 C13 C18 -18.0(2) . . . . ?
C11 C10 C13 C4 -75.7(2) . . . . ?
C9 C10 C13 C4 101.17(19) . . . . ?
C11 C10 C13 C14 44.8(2) . . . . ?
C9 C10 C13 C14 -138.30(18) . . . . ?
C18 C13 C14 C15 -55.9(2) . . . . ?
C4 C13 C14 C15 -174.96(16) . . . . ?
C10 C13 C14 C15 67.9(2) . . . . ?
C13 C14 C15 C16 58.2(2) . . . . ?
C14 C15 C16 C17 -55.1(3) . . . . ?
C15 C16 C17 C18 53.4(2) . . . . ?
C16 C17 C18 C13 -54.8(2) . . . . ?
C4 C13 C18 C17 174.84(16) . . . . ?
C14 C13 C18 C17 54.3(2) . . . . ?
C10 C13 C18 C17 -67.9(2) . . . . ?
C1B C2B C3B C4B 1.8(6) . . . . ?
C2B C3B C4B C5B -1.1(7) . . . . ?
C3B C4B C5B C6B 0.0(7) . . . . ?
C2B C1B C6B C5B 0.4(6) . . . . ?
C4B C5B C6B C1B 0.3(6) . . . . ?
C1'B C2'B C3'B C4'B 0.0 . . . . ?
C2'B C3'B C4'B C5'B 0.0 . . . . ?
C3'B C4'B C5'B C6'B 0.0 . . . . ?
C4'B C5'B C6'B C1'B 0.0 . . . . ?
C2'B C1'B C6'B C5'B 0.0 . . . . ?
